data_4119954
loop_
_publ_author_name
'Erica L. Ingalls'
'Paul A. Sibbald'
'Werner Kaminsky'
'Forrest E. Michael'

_publ_contact_author_address
;
Department of Chemistry
University of Washington
Seattle
Washington, 98195, USA
;
_publ_contact_author_email kaminsky@chem.washington.edu
_publ_contact_author_fax 00(206)6858665
_publ_contact_author_name 'Werner Kaminsky'
_publ_contact_author_phone 00(206)5437585
_publ_section_title
;
 Enantioselective Palladium-Catalyzed Diamination of Alkenes Using
 N-Fluorobenzenesulfonimide
;
_journal_name_full 'Journal of the American Chemical Society'
_journal_page_first 8854
_journal_page_last 8856
_journal_paper_doi 10.1021/ja4043406
_journal_volume 135
_journal_year 2013
_chemical_absolute_configuration ad
_chemical_formula_moiety 'C27 H30 N3 O2 Pd, C2 H F3 O2, C2 F3 O2 '
_chemical_formula_sum 'C31 H31 F6 N3 O6 Pd'
_chemical_formula_weight 761.99
_chemical_name_common ingalls001
_chemical_name_systematic
;
 ingalls001
;
_space_group_IT_number 19
_symmetry_cell_setting orthorhombic
_symmetry_Int_Tables_number 19
_symmetry_space_group_name_Hall 'P 2ac 2ab'
_symmetry_space_group_name_H-M 'P 21 21 21'
_atom_sites_solution_hydrogens geom
_atom_sites_solution_primary direct
_atom_sites_solution_secondary difmap
_audit_conform_dict_location ftp://ftp.iucr.org/pub/cif_core.dic
_audit_conform_dict_name cif_core.dic
_audit_conform_dict_version 2.4
_audit_creation_date 2010-07-16T10:13:41-00:00
_audit_creation_method 'WinGX routine CIF_UPDATE'
_cell_angle_alpha 90
_cell_angle_beta 90
_cell_angle_gamma 90
_cell_formula_units_Z 4
_cell_length_a 6.7794(3)
_cell_length_b 12.2839(5)
_cell_length_c 38.5200(16)
_cell_measurement_reflns_used 386
_cell_measurement_temperature 140(2)
_cell_measurement_theta_max 20
_cell_measurement_theta_min 3
_cell_volume 3207.8(2)
_computing_cell_refinement 'SAINT (Bruker, 2007)'
_computing_data_collection 'APEX2 (Bruker, 2007)'
_computing_data_reduction 'SAINT (Bruker, 2007)'
_computing_molecular_graphics 'ORTEP-3 for Windows (Farrugia, 1997)'
_computing_publication_material 'SHELXL-97 (Sheldrick, 1997)'
_computing_structure_refinement 'SHELXL-97 (Sheldrick, 2008)'
_computing_structure_solution 'SHELXS97 (Sheldrick, 1997)'
_diffrn_ambient_temperature 140(2)
_diffrn_measured_fraction_theta_full 0.991
_diffrn_measured_fraction_theta_max 0.992
_diffrn_measurement_device_type 'Bruker APEXII CCD area-detector'
_diffrn_measurement_method '\f and \w scans'
_diffrn_radiation_monochromator graphite
_diffrn_radiation_type MoK\a
_diffrn_radiation_wavelength 0.71073
_diffrn_reflns_av_R_equivalents 0.0489
_diffrn_reflns_av_unetI/netI 0.0516
_diffrn_reflns_limit_h_max 9
_diffrn_reflns_limit_h_min -9
_diffrn_reflns_limit_k_max 16
_diffrn_reflns_limit_k_min -16
_diffrn_reflns_limit_l_max 48
_diffrn_reflns_limit_l_min -51
_diffrn_reflns_number 29762
_diffrn_reflns_theta_full 25
_diffrn_reflns_theta_max 28.35
_diffrn_reflns_theta_min 2.29
_diffrn_source 'fine-focus sealed tube'
_exptl_absorpt_coefficient_mu 0.661
_exptl_absorpt_correction_T_max 0.9741
_exptl_absorpt_correction_T_min 0.8264
_exptl_absorpt_correction_type multi-scan
_exptl_absorpt_process_details '(SADABS; Bruker, 2007)'
_exptl_crystal_colour brown
_exptl_crystal_density_diffrn 1.578
_exptl_crystal_description prism
_exptl_crystal_F_000 1544
_exptl_crystal_size_max 0.3
_exptl_crystal_size_mid 0.08
_exptl_crystal_size_min 0.04
_refine_diff_density_max 0.917
_refine_diff_density_min -1.851
_refine_diff_density_rms 0.085
_refine_ls_abs_structure_details 'Flack H D (1983), Acta Cryst. A39, 876-881'
_refine_ls_abs_structure_Flack 0.00(3)
_refine_ls_extinction_method none
_refine_ls_goodness_of_fit_ref 1.069
_refine_ls_hydrogen_treatment constr
_refine_ls_matrix_type full
_refine_ls_number_parameters 428
_refine_ls_number_reflns 7939
_refine_ls_number_restraints 0
_refine_ls_restrained_S_all 1.069
_refine_ls_R_factor_all 0.0587
_refine_ls_R_factor_gt 0.0479
_refine_ls_shift/su_max 0.001
_refine_ls_shift/su_mean 0
_refine_ls_structure_factor_coef Fsqd
_refine_ls_weighting_details 'calc w=1/[\s^2^(Fo^2^)+(0.0216P)^2^+4.6894P] where P=(Fo^2^+2Fc^2^)/3'
_refine_ls_weighting_scheme calc
_refine_ls_wR_factor_gt 0.0855
_refine_ls_wR_factor_ref 0.0891
_reflns_number_gt 6926
_reflns_number_total 7939
_reflns_threshold_expression >2\s(I)
_cod_data_source_file ja4043406_si_003.cif
_cod_data_source_block ingalls001_0m
_cod_database_code 4119954

loop_
_symmetry_equiv_pos_as_xyz
'x, y, z'
'x+1/2, -y+1/2, -z'
'-x, y+1/2, -z+1/2'
'-x+1/2, -y, z+1/2'

loop_
_atom_site_label
_atom_site_type_symbol
_atom_site_fract_x
_atom_site_fract_y
_atom_site_fract_z
_atom_site_U_iso_or_equiv
_atom_site_adp_type
_atom_site_occupancy
_atom_site_symmetry_multiplicity
_atom_site_calc_flag
_atom_site_refinement_flags
C1 C 0.8118(5) 0.8390(3) 1.00335(10) 0.0239(8) Uani 1 1 d .
C2 C 0.7986(6) 0.7270(4) 1.01203(9) 0.0286(7) Uani 1 1 d .
H2 H 0.7962 0.6736 0.9942 0.034 Uiso 1 1 calc R
C3 C 0.7893(7) 0.6963(3) 1.04586(10) 0.0323(9) Uani 1 1 d .
H3 H 0.7795 0.6212 1.0515 0.039 Uiso 1 1 calc R
C4 C 0.7939(6) 0.7744(4) 1.07287(9) 0.0343(8) Uani 1 1 d .
H4 H 0.7859 0.7515 1.0964 0.041 Uiso 1 1 calc R
C5 C 0.8097(7) 0.8813(4) 1.06531(11) 0.0332(9) Uani 1 1 d .
H5 H 0.8133 0.9332 1.0836 0.04 Uiso 1 1 calc R
C6 C 0.8209(5) 0.9168(3) 1.03054(10) 0.0245(8) Uani 1 1 d .
C7 C 0.8406(6) 1.0273(4) 1.02185(11) 0.0325(10) Uani 1 1 d .
H7 H 0.8498 1.0809 1.0396 0.039 Uiso 1 1 calc R
C8 C 0.8462(6) 1.0569(4) 0.98768(11) 0.0320(10) Uani 1 1 d .
H8 H 0.8605 1.1311 0.9812 0.038 Uiso 1 1 calc R
C9 C 0.8305(5) 0.9757(3) 0.96267(11) 0.0259(9) Uani 1 1 d .
C10 C 0.8274(5) 1.0019(3) 0.92558(10) 0.0251(9) Uani 1 1 d .
C11 C 0.8512(7) 1.1029(3) 0.87719(11) 0.0330(10) Uani 1 1 d .
H11A H 0.9792 1.1273 0.8676 0.04 Uiso 1 1 calc R
H11B H 0.7455 1.1506 0.8681 0.04 Uiso 1 1 calc R
C12 C 0.8116(7) 0.9836(3) 0.86770(10) 0.0301(9) Uani 1 1 d .
H12 H 0.6799 0.9781 0.8561 0.036 Uiso 1 1 calc R
C13 C 0.9651(7) 0.9312(4) 0.84478(11) 0.0311(10) Uani 1 1 d .
C14 C 1.1550(7) 0.9151(4) 0.85718(14) 0.0379(11) Uani 1 1 d .
H14 H 1.189 0.9397 0.8798 0.046 Uiso 1 1 calc R
C15 C 1.2960(10) 0.8635(4) 0.83681(16) 0.0567(15) Uani 1 1 d .
H15 H 1.4255 0.8514 0.8454 0.068 Uiso 1 1 calc R
C16 C 1.2439(11) 0.8300(5) 0.80374(17) 0.072(2) Uani 1 1 d .
H16 H 1.3386 0.7946 0.7895 0.087 Uiso 1 1 calc R
C17 C 1.0625(12) 0.8468(6) 0.79174(17) 0.077(2) Uani 1 1 d .
H17 H 1.0298 0.8223 0.7691 0.092 Uiso 1 1 calc R
C18 C 0.9195(9) 0.8992(5) 0.81141(13) 0.0540(15) Uani 1 1 d .
H18 H 0.7923 0.9129 0.802 0.065 Uiso 1 1 calc R
C19 C 0.7364(6) 0.7054(3) 0.87394(10) 0.0304(9) Uani 1 1 d .
H19A H 0.6036 0.6719 0.8741 0.036 Uiso 1 1 calc R
H19B H 0.7378 0.7622 0.8557 0.036 Uiso 1 1 calc R
C20 C 0.8859(7) 0.6206(4) 0.86538(11) 0.0345(10) Uani 1 1 d .
H20 H 1.0202 0.6542 0.8656 0.041 Uiso 1 1 calc R
C21 C 0.8541(10) 0.5637(4) 0.83085(13) 0.0559(16) Uani 1 1 d .
H21A H 0.909 0.6074 0.8115 0.067 Uiso 1 1 calc R
H21B H 0.7119 0.5514 0.8265 0.067 Uiso 1 1 calc R
C22 C 0.9641(11) 0.4553(5) 0.83443(14) 0.0625(18) Uani 1 1 d .
C23 C 0.9168(9) 0.4221(4) 0.87151(14) 0.0523(15) Uani 1 1 d .
H23A H 0.7977 0.3756 0.8723 0.063 Uiso 1 1 calc R
H23B H 1.0285 0.3819 0.882 0.063 Uiso 1 1 calc R
C24 C 0.8366(6) 0.5323(3) 0.92275(13) 0.0316(9) Uani 1 1 d .
C25 C 0.8346(7) 0.4282(3) 0.94382(13) 0.0380(11) Uani 1 1 d .
H25A H 0.8041 0.4452 0.9681 0.057 Uiso 1 1 calc R
H25B H 0.9644 0.3933 0.9425 0.057 Uiso 1 1 calc R
H25C H 0.7342 0.3788 0.9345 0.057 Uiso 1 1 calc R
C26 C 0.8788(14) 0.3698(5) 0.80896(17) 0.102(3) Uani 1 1 d .
H26A H 0.916 0.389 0.7852 0.153 Uiso 1 1 calc R
H26B H 0.7347 0.3686 0.8109 0.153 Uiso 1 1 calc R
H26C H 0.9317 0.2978 0.8147 0.153 Uiso 1 1 calc R
C27 C 1.1874(12) 0.4708(6) 0.82944(17) 0.090(3) Uani 1 1 d .
H27A H 1.2341 0.5294 0.8446 0.135 Uiso 1 1 calc R
H27B H 1.2146 0.4898 0.8052 0.135 Uiso 1 1 calc R
H27C H 1.256 0.403 0.8353 0.135 Uiso 1 1 calc R
C28 C 0.4163(8) 0.1392(4) 0.80442(14) 0.0458(12) Uani 1 1 d .
C29 C 0.3402(10) 0.1534(7) 0.76746(17) 0.0696(19) Uani 1 1 d .
C30 C 0.3736(7) 0.2133(4) 0.91048(11) 0.0381(11) Uani 1 1 d .
C31 C 0.3624(7) 0.1795(4) 0.94871(12) 0.0362(11) Uani 1 1 d .
N1 N 0.8160(5) 0.8695(3) 0.96922(8) 0.0237(7) Uani 1 1 d .
N2 N 0.8012(5) 0.9294(2) 0.90230(8) 0.0252(7) Uani 1 1 d .
N3 N 0.8823(6) 0.5260(3) 0.88996(9) 0.0329(8) Uani 1 1 d .
O1 O 0.8544(4) 1.1052(2) 0.91534(8) 0.0346(7) Uani 1 1 d .
O2 O 0.7954(5) 0.6194(2) 0.93866(7) 0.0275(6) Uani 1 1 d .
O3 O 0.2952(6) 0.1762(3) 0.82709(9) 0.0561(9) Uani 1 1 d .
H3A H 0.3457 0.1714 0.8469 0.084 Uiso 1 1 calc R
O4 O 0.5749(7) 0.0996(4) 0.80930(11) 0.0763(14) Uani 1 1 d .
O5 O 0.3728(5) 0.1374(3) 0.88925(8) 0.0454(9) Uani 1 1 d .
O6 O 0.3842(9) 0.3108(3) 0.90614(10) 0.0830(17) Uani 1 1 d .
F1 F 0.1543(6) 0.1296(4) 0.76442(10) 0.0999(15) Uani 1 1 d .
F2 F 0.4420(9) 0.0974(5) 0.74551(11) 0.140(2) Uani 1 1 d .
F3 F 0.3554(6) 0.2567(4) 0.75815(10) 0.1050(16) Uani 1 1 d .
F4 F 0.3698(6) 0.0723(2) 0.95356(8) 0.0698(11) Uani 1 1 d .
F5 F 0.5107(4) 0.2217(3) 0.96713(7) 0.0492(7) Uani 1 1 d .
F6 F 0.1968(5) 0.2150(3) 0.96343(8) 0.0616(8) Uani 1 1 d .
Pd1 Pd 0.78761(4) 0.77470(2) 0.920003(8) 0.02426(7) Uani 1 1 d .

loop_
_atom_site_aniso_label
_atom_site_aniso_U_11
_atom_site_aniso_U_22
_atom_site_aniso_U_33
_atom_site_aniso_U_23
_atom_site_aniso_U_13
_atom_site_aniso_U_12
C1 0.0118(18) 0.031(2) 0.029(2) 0.0030(16) 0.0009(16) -0.0022(15)
C2 0.0260(16) 0.0302(18) 0.0297(19) -0.0032(19) 0.0022(17) -0.004(2)
C3 0.0263(17) 0.035(2) 0.036(2) 0.0078(17) 0.003(2) 0.0025(19)
C4 0.0276(16) 0.047(2) 0.028(2) 0.005(2) 0.0000(17) -0.002(3)
C5 0.030(2) 0.044(3) 0.026(2) -0.0030(18) -0.0007(18) 0.000(2)
C6 0.017(2) 0.031(2) 0.026(2) -0.0034(16) -0.0020(15) -0.0013(15)
C7 0.038(3) 0.033(2) 0.027(2) -0.0088(18) -0.0026(17) -0.0012(18)
C8 0.031(2) 0.027(2) 0.038(3) 0.0009(19) -0.0007(17) -0.0026(16)
C9 0.021(2) 0.026(2) 0.031(2) -0.0023(17) -0.0006(15) 0.0014(15)
C10 0.023(2) 0.030(2) 0.023(2) -0.0047(17) -0.0012(16) 0.0021(14)
C11 0.039(2) 0.031(2) 0.029(2) 0.0035(18) -0.0013(18) 0.0021(18)
C12 0.033(2) 0.033(2) 0.024(2) 0.0028(17) -0.0057(18) 0.000(2)
C13 0.044(3) 0.028(2) 0.022(2) 0.0011(18) 0.0053(19) -0.0034(19)
C14 0.040(3) 0.023(2) 0.051(3) 0.001(2) 0.004(2) 0.0007(18)
C15 0.049(3) 0.038(3) 0.083(4) 0.010(3) 0.024(3) 0.001(3)
C16 0.079(6) 0.064(4) 0.074(4) -0.016(3) 0.049(4) -0.002(3)
C17 0.105(6) 0.084(5) 0.041(4) -0.015(3) 0.027(4) -0.013(4)
C18 0.062(4) 0.071(4) 0.029(3) -0.001(3) 0.004(2) -0.009(3)
C19 0.036(2) 0.026(2) 0.029(2) -0.0007(15) -0.0058(16) 0.0031(16)
C20 0.047(3) 0.027(2) 0.029(2) 0.0010(19) -0.002(2) 0.0027(19)
C21 0.099(5) 0.039(3) 0.030(3) -0.006(2) -0.002(3) 0.023(3)
C22 0.106(5) 0.040(3) 0.042(3) -0.010(3) 0.006(3) 0.031(3)
C23 0.077(4) 0.032(3) 0.048(3) -0.009(2) -0.003(3) 0.020(3)
C24 0.030(2) 0.028(2) 0.037(3) -0.001(2) -0.003(2) -0.0019(15)
C25 0.046(3) 0.025(2) 0.042(3) 0.007(2) -0.004(2) -0.0028(19)
C26 0.199(10) 0.055(4) 0.052(4) -0.026(3) -0.016(5) 0.041(5)
C27 0.121(7) 0.084(5) 0.065(4) 0.008(4) 0.041(4) 0.051(5)
C28 0.051(3) 0.046(3) 0.040(3) 0.001(2) -0.002(2) 0.004(2)
C29 0.066(5) 0.095(6) 0.047(4) 0.009(4) -0.002(3) 0.015(4)
C30 0.045(2) 0.033(3) 0.037(3) -0.008(2) -0.0069(18) 0.001(2)
C31 0.045(3) 0.025(2) 0.038(3) -0.002(2) 0.003(2) -0.0017(19)
N1 0.0184(17) 0.0260(17) 0.0267(17) 0.0020(13) 0.0005(14) -0.0002(13)
N2 0.0268(16) 0.0245(16) 0.0243(16) -0.0015(13) 0.0011(15) 0.0018(16)
N3 0.044(2) 0.0255(19) 0.030(2) -0.0015(16) -0.0053(16) 0.0055(16)
O1 0.0497(17) 0.0244(14) 0.0296(17) 0.0015(13) -0.0036(14) -0.0026(12)
O2 0.0313(13) 0.0208(13) 0.0304(14) 0.0003(11) -0.0005(14) 0.0017(13)
O3 0.062(2) 0.064(2) 0.042(2) -0.0016(18) 0.000(2) 0.017(2)
O4 0.065(3) 0.109(4) 0.055(3) 0.007(3) -0.004(2) 0.030(3)
O5 0.056(2) 0.049(2) 0.0308(19) -0.0140(17) 0.0007(15) -0.0018(17)
O6 0.174(5) 0.042(2) 0.033(2) 0.0026(17) -0.018(2) 0.002(3)
F1 0.090(3) 0.148(4) 0.062(3) 0.014(3) -0.031(2) -0.013(3)
F2 0.151(5) 0.222(6) 0.046(3) -0.029(3) -0.007(3) 0.083(4)
F3 0.116(3) 0.120(4) 0.078(3) 0.066(3) -0.005(2) 0.004(3)
F4 0.128(3) 0.0264(15) 0.055(2) 0.0017(15) 0.0009(19) -0.0075(18)
F5 0.0558(16) 0.0512(17) 0.0404(15) 0.0019(15) -0.0154(12) 0.0014(16)
F6 0.0504(16) 0.069(2) 0.0653(18) -0.0120(17) 0.0225(15) -0.0092(19)
Pd1 0.02412(11) 0.02311(12) 0.02554(13) -0.00077(14) -0.00096(13) 0.00072(13)

loop_
_atom_type_symbol
_atom_type_description
_atom_type_scat_dispersion_real
_atom_type_scat_dispersion_imag
_atom_type_scat_source
C C 0.0033 0.0016 'International Tables Vol C Tables 4.2.6.8 and 6.1.1.4'
H H 0 0 'International Tables Vol C Tables 4.2.6.8 and 6.1.1.4'
N N 0.0061 0.0033 'International Tables Vol C Tables 4.2.6.8 and 6.1.1.4'
O O 0.0106 0.006 'International Tables Vol C Tables 4.2.6.8 and 6.1.1.4'
F F 0.0171 0.0103 'International Tables Vol C Tables 4.2.6.8 and 6.1.1.4'
Pd Pd -0.9988 1.0072 'International Tables Vol C Tables 4.2.6.8 and 6.1.1.4'

loop_
_geom_angle_atom_site_label_1
_geom_angle_atom_site_label_2
_geom_angle_atom_site_label_3
_geom_angle
N1 C1 C6 121.6(4)
N1 C1 C2 119.6(3)
C6 C1 C2 118.8(3)
C3 C2 C1 119.9(4)
C3 C2 H2 120.1
C1 C2 H2 120.1
C2 C3 C4 121.1(4)
C2 C3 H3 119.5
C4 C3 H3 119.5
C5 C4 C3 120.2(4)
C5 C4 H4 119.9
C3 C4 H4 119.9
C4 C5 C6 120.7(4)
C4 C5 H5 119.7
C6 C5 H5 119.7
C7 C6 C5 122.0(4)
C7 C6 C1 118.6(4)
C5 C6 C1 119.4(4)
C8 C7 C6 119.3(4)
C8 C7 H7 120.3
C6 C7 H7 120.3
C7 C8 C9 118.3(4)
C7 C8 H8 120.9
C9 C8 H8 120.9
N1 C9 C8 125.2(4)
N1 C9 C10 113.5(3)
C8 C9 C10 121.3(4)
N2 C10 O1 118.2(4)
N2 C10 C9 122.3(4)
O1 C10 C9 119.5(3)
O1 C11 C12 105.0(3)
O1 C11 H11A 110.7
C12 C11 H11A 110.7
O1 C11 H11B 110.7
C12 C11 H11B 110.7
H11A C11 H11B 108.8
N2 C12 C13 111.4(3)
N2 C12 C11 102.8(3)
C13 C12 C11 115.2(4)
N2 C12 H12 109
C13 C12 H12 109
C11 C12 H12 109
C18 C13 C14 119.2(5)
C18 C13 C12 120.8(5)
C14 C13 C12 119.9(4)
C13 C14 C15 120.6(5)
C13 C14 H14 119.7
C15 C14 H14 119.7
C16 C15 C14 118.7(6)
C16 C15 H15 120.7
C14 C15 H15 120.7
C17 C16 C15 120.6(6)
C17 C16 H16 119.7
C15 C16 H16 119.7
C16 C17 C18 121.8(6)
C16 C17 H17 119.1
C18 C17 H17 119.1
C13 C18 C17 119.0(6)
C13 C18 H18 120.5
C17 C18 H18 120.5
C20 C19 Pd1 112.1(3)
C20 C19 H19A 109.2
Pd1 C19 H19A 109.2
C20 C19 H19B 109.2
Pd1 C19 H19B 109.2
H19A C19 H19B 107.9
C19 C20 N3 113.0(4)
C19 C20 C21 114.8(4)
N3 C20 C21 101.3(4)
C19 C20 H20 109.2
N3 C20 H20 109.2
C21 C20 H20 109.2
C20 C21 C22 104.6(4)
C20 C21 H21A 110.8
C22 C21 H21A 110.8
C20 C21 H21B 110.8
C22 C21 H21B 110.8
H21A C21 H21B 108.9
C23 C22 C21 102.4(4)
C23 C22 C27 111.0(6)
C21 C22 C27 111.2(6)
C23 C22 C26 109.5(6)
C21 C22 C26 110.5(5)
C27 C22 C26 111.8(6)
N3 C23 C22 104.7(4)
N3 C23 H23A 110.8
C22 C23 H23A 110.8
N3 C23 H23B 110.8
C22 C23 H23B 110.8
H23A C23 H23B 108.9
O2 C24 N3 125.0(4)
O2 C24 C25 116.9(4)
N3 C24 C25 118.1(4)
C24 C25 H25A 109.5
C24 C25 H25B 109.5
H25A C25 H25B 109.5
C24 C25 H25C 109.5
H25A C25 H25C 109.5
H25B C25 H25C 109.5
C22 C26 H26A 109.5
C22 C26 H26B 109.5
H26A C26 H26B 109.5
C22 C26 H26C 109.5
H26A C26 H26C 109.5
H26B C26 H26C 109.5
C22 C27 H27A 109.5
C22 C27 H27B 109.5
H27A C27 H27B 109.5
C22 C27 H27C 109.5
H27A C27 H27C 109.5
H27B C27 H27C 109.5
O4 C28 O3 127.9(5)
O4 C28 C29 119.9(5)
O3 C28 C29 112.3(5)
F2 C29 F1 109.8(7)
F2 C29 F3 107.0(6)
F1 C29 F3 105.5(6)
F2 C29 C28 111.7(5)
F1 C29 C28 112.7(6)
F3 C29 C28 109.7(6)
O6 C30 O5 130.7(5)
O6 C30 C31 113.8(4)
O5 C30 C31 115.5(4)
F4 C31 F6 107.2(4)
F4 C31 F5 106.3(4)
F6 C31 F5 106.3(4)
F4 C31 C30 113.7(4)
F6 C31 C30 111.3(4)
F5 C31 C30 111.6(4)
C9 N1 C1 116.9(3)
C9 N1 Pd1 110.9(3)
C1 N1 Pd1 132.2(3)
C10 N2 C12 108.0(3)
C10 N2 Pd1 115.2(3)
C12 N2 Pd1 136.3(2)
C24 N3 C23 123.7(4)
C24 N3 C20 124.8(4)
C23 N3 C20 111.3(4)
C10 O1 C11 105.9(3)
C24 O2 Pd1 128.8(3)
C28 O3 H3A 109.5
C19 Pd1 N2 96.24(14)
C19 Pd1 O2 85.36(13)
N2 Pd1 O2 175.81(15)
C19 Pd1 N1 172.23(14)
N2 Pd1 N1 78.01(12)
O2 Pd1 N1 100.74(11)

loop_
_geom_bond_atom_site_label_1
_geom_bond_atom_site_label_2
_geom_bond_distance
C1 N1 1.367(5)
C1 C6 1.419(5)
C1 C2 1.419(5)
C2 C3 1.358(5)
C2 H2 0.95
C3 C4 1.416(6)
C3 H3 0.95
C4 C5 1.349(6)
C4 H4 0.95
C5 C6 1.411(6)
C5 H5 0.95
C6 C7 1.404(6)
C7 C8 1.366(6)
C7 H7 0.95
C8 C9 1.391(6)
C8 H8 0.95
C9 N1 1.332(5)
C9 C10 1.465(6)
C10 N2 1.276(5)
C10 O1 1.342(5)
C11 O1 1.470(5)
C11 C12 1.534(6)
C11 H11A 0.99
C11 H11B 0.99
C12 N2 1.492(5)
C12 C13 1.509(6)
C12 H12 1
C13 C18 1.379(7)
C13 C14 1.387(6)
C14 C15 1.390(7)
C14 H14 0.95
C15 C16 1.385(9)
C15 H15 0.95
C16 C17 1.330(10)
C16 H16 0.95
C17 C18 1.389(8)
C17 H17 0.95
C18 H18 0.95
C19 C20 1.491(6)
C19 Pd1 1.998(4)
C19 H19A 0.99
C19 H19B 0.99
C20 N3 1.499(5)
C20 C21 1.518(6)
C20 H20 1
C21 C22 1.532(7)
C21 H21A 0.99
C21 H21B 0.99
C22 C23 1.519(8)
C22 C27 1.538(11)
C22 C26 1.550(9)
C23 N3 1.479(6)
C23 H23A 0.99
C23 H23B 0.99
C24 O2 1.264(5)
C24 N3 1.303(6)
C24 C25 1.515(6)
C25 H25A 0.98
C25 H25B 0.98
C25 H25C 0.98
C26 H26A 0.98
C26 H26B 0.98
C26 H26C 0.98
C27 H27A 0.98
C27 H27B 0.98
C27 H27C 0.98
C28 O4 1.195(6)
C28 O3 1.282(6)
C28 C29 1.524(8)
C29 F2 1.290(8)
C29 F1 1.299(8)
C29 F3 1.322(8)
C30 O6 1.212(6)
C30 O5 1.240(5)
C30 C31 1.532(6)
C31 F4 1.331(5)
C31 F6 1.331(5)
C31 F5 1.336(5)
N1 Pd1 2.233(3)
N2 Pd1 2.021(3)
O2 Pd1 2.039(2)
O3 H3A 0.84
